data_2310915
loop_
_publ_author_name
'Luzzati, V.'

_publ_section_title
;
 Structure cristalline de H N O3 (H2 O)3. I. Resolution de la structure,
 utilisation de la fonction de Patterson
;
_journal_name_full 'Acta Crystallographica (1,1948-23,1967)'
_journal_page_first 152
_journal_page_last 157
_journal_volume 6
_journal_year 1953
_chemical_formula_sum 'H7 N O6'
_chemical_name_systematic 'H N O3 (H2 O)3'
_space_group_IT_number 19
_symmetry_space_group_name_Hall 'P 2ac 2ab'
_symmetry_space_group_name_H-M 'P 21 21 21'
_cell_angle_alpha 90
_cell_angle_beta 90
_cell_angle_gamma 90
_cell_formula_units_Z 4
_cell_length_a 9.5
_cell_length_b 14.66
_cell_length_c 3.38
_cell_volume 470.733
_citation_journal_id_ASTM ACCRA9
_cod_data_source_file Luzzati_ACCRA9_1953_188.cif
_cod_data_source_block H7N1O6
_cod_original_cell_volume 470.7326
_cod_original_formula_sum 'H7 N1 O6'
_cod_database_code 2310915

loop_
_symmetry_equiv_pos_as_xyz
x,y,z
-x+1/2,-y,z+1/2
x+1/2,-y+1/2,-z
-x,y+1/2,-z+1/2

loop_
_atom_site_label
_atom_site_type_symbol
_atom_site_fract_x
_atom_site_fract_y
_atom_site_fract_z
_atom_site_occupancy
_atom_site_U_iso_or_equiv
O2 O-2 0.9176 0.2814 0.169 1 0.0
O6 O-2 0.4525 0.3896 0.148 1 0.0
O4 O-2 0.201 0.1412 0.42 1 0.0
N1 N+5 0.023 0.3331 0.18 1 0.0
O3 O-2 0.0087 0.4104 0.314 1 0.0
O5 O-2 0.2564 0.4854 0.408 1 0.0
O1 O-2 0.1366 0.3057 0.047 1 0.0
